data_7717131
loop_
_publ_author_name
'Maiti, Anupam'
'Kumar, Rakesh'
'Mahato, Bidyadhar'
'Ghoshal, Debajyoti'

_publ_section_title
;
 Excited-state intramolecular proton transfer (ESIPT) active interwoven
 polycatenated coordination polymer for selective detection of
 Al<sup>3+</sup> and Ag<sup>+</sup> ions along with water detection in
 less polar solvents.
;
_journal_issue 44
_journal_name_full 'Dalton transactions (Cambridge, England : 2003)'
_journal_page_first 18003
_journal_page_last 18012
_journal_paper_doi 10.1039/d4dt02285h
_journal_volume 53
_journal_year 2024
_chemical_formula_sum 'C20 H16 Cd N4 O11'
_chemical_formula_weight 600.77
_space_group_crystal_system triclinic
_space_group_IT_number 2
_space_group_name_Hall '-P 1'
_space_group_name_H-M_alt 'P -1'
_atom_sites_solution_hydrogens mixed
_audit_creation_method SHELXL-2018/3
_audit_update_record
;
2024-04-23 deposited with the CCDC.	2024-10-01 downloaded from the CCDC.
;
_cell_angle_alpha 103.1430(10)
_cell_angle_beta 95.8910(10)
_cell_angle_gamma 103.4270(10)
_cell_formula_units_Z 2
_cell_length_a 8.8854(3)
_cell_length_b 11.7229(3)
_cell_length_c 13.7032(4)
_cell_measurement_reflns_used 250
_cell_measurement_temperature 273(2)
_cell_measurement_theta_max 27.5
_cell_measurement_theta_min 2.1
_cell_volume 1333.65(7)
_computing_cell_refinement 'SMART APEX II'
_computing_data_collection 'SMART APEX II (Bruker,2010)'
_computing_data_reduction 'SAINT (Bruker,2000)'
_computing_molecular_graphics 'Ortep-3v2 for windows (Farrugia, 1997)'
_computing_publication_material 'PLATON (Spek, 2008)'
_computing_structure_refinement 'SHELXL-2018/3 (Sheldrick, 2018)'
_computing_structure_solution 'SHELXT 2014/5 (Sheldrick, 2014)'
_diffrn_ambient_temperature 273(2)
_diffrn_measured_fraction_theta_full 0.998
_diffrn_measured_fraction_theta_max 0.998
_diffrn_measurement_device_type 'CCD area detector'
_diffrn_measurement_method 'phi and omega scans'
_diffrn_radiation_type MoK\a
_diffrn_radiation_wavelength 0.71073
_diffrn_reflns_av_R_equivalents 0.0398
_diffrn_reflns_av_unetI/netI 0.0235
_diffrn_reflns_Laue_measured_fraction_full 0.998
_diffrn_reflns_Laue_measured_fraction_max 0.998
_diffrn_reflns_limit_h_max 11
_diffrn_reflns_limit_h_min -11
_diffrn_reflns_limit_k_max 15
_diffrn_reflns_limit_k_min -15
_diffrn_reflns_limit_l_max 17
_diffrn_reflns_limit_l_min -17
_diffrn_reflns_number 46437
_diffrn_reflns_point_group_measured_fraction_full 0.998
_diffrn_reflns_point_group_measured_fraction_max 0.998
_diffrn_reflns_theta_full 25.242
_diffrn_reflns_theta_max 27.542
_diffrn_reflns_theta_min 2.625
_diffrn_source 'fine-focus sealed tube'
_exptl_absorpt_coefficient_mu 0.878
_exptl_absorpt_correction_T_max 0.898
_exptl_absorpt_correction_T_min 0.850
_exptl_absorpt_correction_type multi-scan
_exptl_absorpt_process_details
;
'XPREP' - A PROGRAM DATA PREPARATION & RECIPROCAL 
SPACE EXPLORATION,
Bruker Analytical X-ray Systems, 1997
;
_exptl_crystal_colour Yellow
_exptl_crystal_density_diffrn 1.496
_exptl_crystal_density_method 'not measured'
_exptl_crystal_description Block
_exptl_crystal_F_000 600
_exptl_crystal_size_max 0.18
_exptl_crystal_size_mid 0.18
_exptl_crystal_size_min 0.12
_refine_diff_density_max 0.660
_refine_diff_density_min -0.773
_refine_diff_density_rms 0.079
_refine_ls_extinction_method none
_refine_ls_goodness_of_fit_ref 1.233
_refine_ls_hydrogen_treatment constr
_refine_ls_matrix_type full
_refine_ls_number_parameters 323
_refine_ls_number_reflns 6149
_refine_ls_number_restraints 0
_refine_ls_restrained_S_all 1.233
_refine_ls_R_factor_all 0.0368
_refine_ls_R_factor_gt 0.0338
_refine_ls_shift/su_max 0.001
_refine_ls_shift/su_mean 0.000
_refine_ls_structure_factor_coef Fsqd
_refine_ls_weighting_details 'w=1/[\s^2^(Fo^2^)+(0.0324P)^2^+1.2895P] where P=(Fo^2^+2Fc^2^)/3'
_refine_ls_weighting_scheme calc
_refine_ls_wR_factor_gt 0.0836
_refine_ls_wR_factor_ref 0.0851
_reflns_Friedel_coverage 0.000
_reflns_number_gt 5791
_reflns_number_total 6149
_reflns_threshold_expression 'I > 2\s(I)'
_cod_data_source_file d4dt02285h2.cif
_cod_data_source_block DG1
_cod_depositor_comments 'Adding full bibliography for 7717131.cif.'
_cod_database_code 7717131
_shelx_shelxl_version_number 2018/3
_shelx_space_group_comment
;
The symmetry employed for this shelxl refinement is uniquely defined
by the following loop, which should always be used as a source of
symmetry information in preference to the above space-group names.
They are only intended as comments.
;

loop_
_space_group_symop_operation_xyz
'x, y, z'
'-x, -y, -z'

loop_
_atom_site_label
_atom_site_type_symbol
_atom_site_fract_x
_atom_site_fract_y
_atom_site_fract_z
_atom_site_U_iso_or_equiv
_atom_site_adp_type
_atom_site_occupancy
_atom_site_site_symmetry_order
_atom_site_calc_flag
_atom_site_refinement_flags_posn
_atom_site_refinement_flags_adp
_atom_site_refinement_flags_occupancy
_atom_site_disorder_assembly
_atom_site_disorder_group
C1 C 0.3097(4) 0.5217(3) 0.5939(2) 0.0445(8) Uani 1 1 d . . . . .
H1 H 0.328256 0.507528 0.657578 0.053 Uiso 1 1 calc R U . . .
C2 C 0.3670(4) 0.6415(3) 0.4864(2) 0.0493(9) Uani 1 1 d . . . . .
H2 H 0.424154 0.712558 0.474254 0.059 Uiso 1 1 calc R U . . .
C3 C 0.2563(4) 0.5584(3) 0.4076(2) 0.0502(9) Uani 1 1 d . . . . .
H3 H 0.242690 0.572975 0.343755 0.060 Uiso 1 1 calc R U . . .
C4 C 0.1679(3) 0.4550(2) 0.4252(2) 0.0313(6) Uani 1 1 d . . . . .
C5 C 0.0387(3) 0.3638(2) 0.3485(2) 0.0320(6) Uani 1 1 d . . . . .
C6 C -0.0026(4) 0.2297(3) 0.0915(2) 0.0417(7) Uani 1 1 d . . . . .
H6 H 0.091388 0.274899 0.079690 0.050 Uiso 1 1 calc R U . . .
C7 C -0.1056(4) 0.1313(3) 0.0087(2) 0.0401(7) Uani 1 1 d . . . . .
C8 C -0.2428(4) 0.0576(3) 0.0220(3) 0.0542(10) Uani 1 1 d . . . . .
H8 H -0.275657 0.069680 0.084916 0.065 Uiso 1 1 calc R U . . .
C9 C -0.3314(4) -0.0350(3) -0.0598(3) 0.0521(9) Uani 1 1 d . . . . .
H9 H -0.423892 -0.083954 -0.049677 0.063 Uiso 1 1 calc R U . . .
C10 C -0.1560(5) 0.0109(4) -0.1630(3) 0.0658(12) Uani 1 1 d . . . . .
H10 H -0.123045 -0.005927 -0.225745 0.079 Uiso 1 1 calc R U . . .
C11 C -0.0610(5) 0.1067(4) -0.0854(3) 0.0644(12) Uani 1 1 d . . . . .
H11 H 0.031841 0.153696 -0.097101 0.077 Uiso 1 1 calc R U . . .
C12 C 0.1962(4) 0.4364(3) 0.5208(2) 0.0431(7) Uani 1 1 d . . . . .
H12 H 0.138987 0.366886 0.535397 0.052 Uiso 1 1 calc R U . . .
C13 C 0.5212(3) 0.6361(3) 0.8481(2) 0.0331(6) Uani 1 1 d . . . . .
C14 C 0.5083(3) 0.5651(3) 0.9264(2) 0.0330(6) Uani 1 1 d . . . . .
C15 C 0.7422(3) 0.8836(3) 0.5859(2) 0.0321(6) Uani 1 1 d . . . . .
C16 C 0.8741(3) 0.9436(3) 0.5402(2) 0.0307(6) Uani 1 1 d . . . . .
C17 C 1.0201(3) 0.9239(3) 0.5603(3) 0.0425(8) Uani 1 1 d . . . . .
H17 H 1.034475 0.872883 0.601358 0.051 Uiso 1 1 calc R U . . .
C18 C 1.1456(3) 0.9793(3) 0.5200(3) 0.0411(7) Uani 1 1 d . . . . .
C19 C 0.3886(4) 0.5634(3) 0.9851(3) 0.0442(8) Uani 1 1 d . . . . .
C20 C 0.6176(4) 0.5015(3) 0.9421(3) 0.0435(8) Uani 1 1 d . . . . .
H20 H 0.697005 0.502317 0.902847 0.052 Uiso 1 1 calc R U . . .
N1 N 0.3945(3) 0.6237(2) 0.57832(18) 0.0344(5) Uani 1 1 d . . . . .
N2 N 0.0657(3) 0.3444(2) 0.25130(18) 0.0353(5) Uani 1 1 d . . . . .
H2A H 0.147150 0.387841 0.235565 0.042 Uiso 1 1 calc R U . . .
N3 N -0.0412(3) 0.2532(2) 0.17879(19) 0.0372(6) Uani 1 1 d . . . . .
N4 N -0.2918(3) -0.0579(2) -0.15183(19) 0.0407(6) Uani 1 1 d . . . . .
O1 O 0.6271(3) 0.6361(2) 0.79514(16) 0.0418(5) Uani 1 1 d . . . . .
O2 O 0.4216(3) 0.6960(2) 0.83745(17) 0.0421(5) Uani 1 1 d . . . . .
O1W O 0.3498(2) 0.87628(19) 0.71839(17) 0.0387(5) Uani 1 1 d . . . . .
H1WA H 0.261767 0.823082 0.707362 0.058 Uiso 1 1 d R U . . .
H1WB H 0.345071 0.909393 0.669086 0.058 Uiso 1 1 d R U . . .
O3 O 0.7634(2) 0.80795(19) 0.63421(16) 0.0370(5) Uani 1 1 d . . . . .
O2W O 0.959(3) 0.4174(18) 0.8886(16) 0.556(13) Uiso 1 1 d G . . . .
O4 O 0.6146(2) 0.9131(2) 0.5776(2) 0.0475(6) Uani 1 1 d . . . . .
O3W O -0.625(6) -0.203(4) 0.252(4) 1.01(3) Uiso 1 1 d G . . . .
O5 O 1.2874(3) 0.9554(3) 0.5418(3) 0.0787(11) Uani 1 1 d . . . . .
H5 H 1.350285 0.988526 0.510447 0.118 Uiso 1 1 calc R U . . .
O4W O 1.216(6) 1.248(4) 0.749(4) 1.03(3) Uiso 1 1 d G . . . .
O6 O 0.2756(4) 0.6229(3) 0.9731(3) 0.0789(15) Uani 0.999(10) 1 d . . . . .
H6A H 0.300166 0.668163 0.936398 0.118 Uiso 1 1 calc R U . . .
O7 O -0.0808(2) 0.3126(2) 0.37357(17) 0.0429(5) Uani 1 1 d . . . . .
Cd1 Cd 0.54987(2) 0.78166(2) 0.71227(2) 0.02420(7) Uani 1 1 d . . . . .

loop_
_atom_site_aniso_label
_atom_site_aniso_U_11
_atom_site_aniso_U_22
_atom_site_aniso_U_33
_atom_site_aniso_U_23
_atom_site_aniso_U_13
_atom_site_aniso_U_12
C1 0.054(2) 0.0375(16) 0.0318(15) 0.0079(13) -0.0051(14) -0.0018(14)
C2 0.051(2) 0.0450(18) 0.0332(16) 0.0064(14) -0.0006(14) -0.0177(15)
C3 0.057(2) 0.0463(18) 0.0294(15) 0.0081(13) -0.0053(14) -0.0143(16)
C4 0.0261(13) 0.0290(13) 0.0302(14) -0.0021(11) 0.0003(10) 0.0021(10)
C5 0.0266(13) 0.0275(13) 0.0349(15) -0.0011(11) -0.0008(11) 0.0051(11)
C6 0.0365(16) 0.0405(17) 0.0340(16) -0.0015(13) -0.0058(12) -0.0011(13)
C7 0.0341(15) 0.0397(16) 0.0346(16) -0.0004(13) -0.0070(12) 0.0019(13)
C8 0.0424(18) 0.061(2) 0.0369(17) -0.0111(16) 0.0078(14) -0.0065(16)
C9 0.0362(17) 0.062(2) 0.0375(17) -0.0083(15) 0.0078(14) -0.0081(15)
C10 0.063(2) 0.073(3) 0.0314(17) -0.0038(17) 0.0069(16) -0.023(2)
C11 0.057(2) 0.067(2) 0.0394(19) -0.0002(17) 0.0028(16) -0.0266(19)
C12 0.0490(18) 0.0324(15) 0.0364(16) 0.0062(12) -0.0007(14) -0.0053(13)
C13 0.0313(14) 0.0382(15) 0.0282(14) 0.0150(11) 0.0014(11) 0.0017(12)
C14 0.0322(14) 0.0390(15) 0.0328(14) 0.0196(12) 0.0085(11) 0.0075(12)
C15 0.0249(13) 0.0345(14) 0.0305(14) 0.0045(11) 0.0084(10) -0.0021(11)
C16 0.0223(12) 0.0375(14) 0.0340(14) 0.0175(12) 0.0080(10) 0.0019(10)
C17 0.0283(14) 0.059(2) 0.0551(19) 0.0407(17) 0.0125(13) 0.0115(14)
C18 0.0220(13) 0.0573(19) 0.0551(19) 0.0346(16) 0.0098(13) 0.0105(13)
C19 0.0441(18) 0.057(2) 0.0491(19) 0.0345(16) 0.0187(15) 0.0230(15)
C20 0.0417(17) 0.059(2) 0.0475(18) 0.0337(16) 0.0227(14) 0.0217(15)
N1 0.0312(12) 0.0339(12) 0.0288(12) 0.0012(10) 0.0007(9) -0.0011(10)
N2 0.0284(12) 0.0332(12) 0.0321(12) -0.0006(10) -0.0033(10) -0.0028(10)
N3 0.0277(12) 0.0336(13) 0.0375(14) -0.0041(10) -0.0081(10) 0.0021(10)
N4 0.0351(13) 0.0432(14) 0.0307(13) 0.0000(11) -0.0018(10) -0.0025(11)
O1 0.0392(12) 0.0552(13) 0.0383(12) 0.0275(10) 0.0134(9) 0.0082(10)
O2 0.0439(12) 0.0499(13) 0.0421(12) 0.0285(10) 0.0098(10) 0.0139(10)
O1W 0.0293(10) 0.0394(11) 0.0465(12) 0.0173(10) 0.0029(9) 0.0027(9)
O3 0.0367(11) 0.0375(11) 0.0393(11) 0.0182(9) 0.0153(9) 0.0029(9)
O4 0.0253(11) 0.0596(15) 0.0667(16) 0.0318(12) 0.0193(10) 0.0088(10)
O5 0.0282(12) 0.126(3) 0.125(3) 0.098(2) 0.0298(15) 0.0311(15)
O6 0.072(2) 0.120(3) 0.106(3) 0.089(2) 0.0567(19) 0.067(2)
O7 0.0288(11) 0.0424(12) 0.0455(13) -0.0012(10) 0.0059(9) -0.0017(9)
Cd1 0.02188(10) 0.02712(10) 0.01961(10) 0.00720(7) 0.00176(6) -0.00171(7)

loop_
_atom_type_symbol
_atom_type_description
_atom_type_scat_dispersion_real
_atom_type_scat_dispersion_imag
_atom_type_scat_source
C C 0.0033 0.0016 'International Tables Vol C Tables 4.2.6.8 and 6.1.1.4'
H H 0.0000 0.0000 'International Tables Vol C Tables 4.2.6.8 and 6.1.1.4'
N N 0.0061 0.0033 'International Tables Vol C Tables 4.2.6.8 and 6.1.1.4'
O O 0.0106 0.0060 'International Tables Vol C Tables 4.2.6.8 and 6.1.1.4'
Cd Cd -0.8075 1.2024 'International Tables Vol C Tables 4.2.6.8 and 6.1.1.4'

loop_
_geom_angle_atom_site_label_1
_geom_angle_atom_site_label_2
_geom_angle_atom_site_label_3
_geom_angle
_geom_angle_site_symmetry_1
_geom_angle_site_symmetry_3
_geom_angle_publ_flag
N1 C1 C12 123.4(3) . . ?
N1 C1 H1 118.3 . . ?
C12 C1 H1 118.3 . . ?
N1 C2 C3 123.0(3) . . ?
N1 C2 H2 118.5 . . ?
C3 C2 H2 118.5 . . ?
C4 C3 C2 119.2(3) . . ?
C4 C3 H3 120.4 . . ?
C2 C3 H3 120.4 . . ?
C3 C4 C12 117.9(3) . . ?
C3 C4 C5 123.8(3) . . ?
C12 C4 C5 118.3(3) . . ?
O7 C5 N2 123.8(3) . . ?
O7 C5 C4 121.2(3) . . ?
N2 C5 C4 115.0(2) . . ?
N3 C6 C7 120.2(3) . . ?
N3 C6 H6 119.9 . . ?
C7 C6 H6 119.9 . . ?
C8 C7 C11 117.7(3) . . ?
C8 C7 C6 122.9(3) . . ?
C11 C7 C6 119.3(3) . . ?
C7 C8 C9 119.1(3) . . ?
C7 C8 H8 120.4 . . ?
C9 C8 H8 120.4 . . ?
N4 C9 C8 123.8(3) . . ?
N4 C9 H9 118.1 . . ?
C8 C9 H9 118.1 . . ?
N4 C10 C11 123.2(3) . . ?
N4 C10 H10 118.4 . . ?
C11 C10 H10 118.4 . . ?
C7 C11 C10 119.4(3) . . ?
C7 C11 H11 120.3 . . ?
C10 C11 H11 120.3 . . ?
C1 C12 C4 119.3(3) . . ?
C1 C12 H12 120.4 . . ?
C4 C12 H12 120.4 . . ?
O1 C13 O2 121.1(3) . . ?
O1 C13 C14 120.7(3) . . ?
O2 C13 C14 118.2(3) . . ?
C20 C14 C19 119.3(3) . . ?
C20 C14 C13 119.7(3) . . ?
C19 C14 C13 121.0(3) . . ?
O3 C15 O4 122.0(3) . . ?
O3 C15 C16 118.9(3) . . ?
O4 C15 C16 119.1(3) . . ?
C17 C16 C18 119.1(3) . 2_776 ?
C17 C16 C15 119.3(3) . . ?
C18 C16 C15 121.5(3) 2_776 . ?
C16 C17 C18 120.8(3) . . ?
C16 C17 H17 119.6 . . ?
C18 C17 H17 119.6 . . ?
O5 C18 C16 121.7(3) . 2_776 ?
O5 C18 C17 118.2(3) . . ?
C16 C18 C17 120.0(3) 2_776 . ?
O6 C19 C20 118.2(3) . 2_667 ?
O6 C19 C14 122.6(3) . . ?
C20 C19 C14 119.2(3) 2_667 . ?
C14 C20 C19 121.5(3) . 2_667 ?
C14 C20 H20 119.3 . . ?
C19 C20 H20 119.3 2_667 . ?
C2 N1 C1 117.2(3) . . ?
C2 N1 Cd1 120.1(2) . . ?
C1 N1 Cd1 121.7(2) . . ?
C5 N2 N3 117.8(2) . . ?
C5 N2 H2A 121.1 . . ?
N3 N2 H2A 121.1 . . ?
C6 N3 N2 115.4(3) . . ?
C9 N4 C10 116.7(3) . . ?
C9 N4 Cd1 121.7(2) . 1_444 ?
C10 N4 Cd1 121.6(2) . 1_444 ?
C13 O1 Cd1 92.72(18) . . ?
C13 O2 Cd1 92.56(17) . . ?
Cd1 O1W H1WA 109.6 . . ?
Cd1 O1W H1WB 109.6 . . ?
H1WA O1W H1WB 104.3 . . ?
C15 O3 Cd1 102.52(18) . . ?
C18 O5 H5 109.5 . . ?
C19 O6 H6A 109.5 . . ?
O3 Cd1 O1W 131.10(8) . . ?
O3 Cd1 N1 94.65(8) . . ?
O1W Cd1 N1 89.87(8) . . ?
O3 Cd1 N4 85.23(9) . 1_666 ?
O1W Cd1 N4 90.23(9) . 1_666 ?
N1 Cd1 N4 179.88(10) . 1_666 ?
O3 Cd1 O2 146.79(8) . . ?
O1W Cd1 O2 81.32(8) . . ?
N1 Cd1 O2 91.98(8) . . ?
N4 Cd1 O2 88.11(9) 1_666 . ?
O3 Cd1 O1 93.91(7) . . ?
O1W Cd1 O1 134.77(7) . . ?
N1 Cd1 O1 90.67(9) . . ?
N4 Cd1 O1 89.31(9) 1_666 . ?
O2 Cd1 O1 53.46(7) . . ?

loop_
_geom_bond_atom_site_label_1
_geom_bond_atom_site_label_2
_geom_bond_distance
_geom_bond_site_symmetry_2
_geom_bond_publ_flag
C1 N1 1.331(4) . ?
C1 C12 1.375(4) . ?
C1 H1 0.9300 . ?
C2 N1 1.330(4) . ?
C2 C3 1.393(4) . ?
C2 H2 0.9300 . ?
C3 C4 1.369(4) . ?
C3 H3 0.9300 . ?
C4 C12 1.383(4) . ?
C4 C5 1.496(4) . ?
C5 O7 1.216(4) . ?
C5 N2 1.355(4) . ?
C6 N3 1.267(4) . ?
C6 C7 1.468(4) . ?
C6 H6 0.9300 . ?
C7 C8 1.376(5) . ?
C7 C11 1.376(5) . ?
C8 C9 1.386(4) . ?
C8 H8 0.9300 . ?
C9 N4 1.329(4) . ?
C9 H9 0.9300 . ?
C10 N4 1.331(4) . ?
C10 C11 1.392(5) . ?
C10 H10 0.9300 . ?
C11 H11 0.9300 . ?
C12 H12 0.9300 . ?
C13 O1 1.247(4) . ?
C13 O2 1.267(4) . ?
C13 C14 1.498(4) . ?
C14 C20 1.383(4) . ?
C14 C19 1.396(4) . ?
C15 O3 1.256(4) . ?
C15 O4 1.262(4) . ?
C15 C16 1.493(4) . ?
C16 C17 1.381(4) . ?
C16 C18 1.382(4) 2_776 ?
C17 C18 1.386(4) . ?
C17 H17 0.9300 . ?
C18 O5 1.371(4) . ?
C19 O6 1.365(4) . ?
C19 C20 1.384(4) 2_667 ?
C20 H20 0.9300 . ?
N1 Cd1 2.335(2) . ?
N2 N3 1.373(3) . ?
N2 H2A 0.8600 . ?
N4 Cd1 2.372(2) 1_444 ?
O1 Cd1 2.437(2) . ?
O2 Cd1 2.429(2) . ?
O1W Cd1 2.303(2) . ?
O1W H1WA 0.8544 . ?
O1W H1WB 0.8543 . ?
O3 Cd1 2.266(2) . ?
O5 H5 0.8200 . ?
O6 H6A 0.8200 . ?

loop_
_geom_torsion_atom_site_label_1
_geom_torsion_atom_site_label_2
_geom_torsion_atom_site_label_3
_geom_torsion_atom_site_label_4
_geom_torsion
_geom_torsion_site_symmetry_1
_geom_torsion_site_symmetry_2
_geom_torsion_site_symmetry_3
_geom_torsion_site_symmetry_4
_geom_torsion_publ_flag
N1 C2 C3 C4 1.9(6) . . . . ?
C2 C3 C4 C12 -1.8(5) . . . . ?
C2 C3 C4 C5 175.8(3) . . . . ?
C3 C4 C5 O7 -142.5(4) . . . . ?
C12 C4 C5 O7 35.1(4) . . . . ?
C3 C4 C5 N2 37.2(4) . . . . ?
C12 C4 C5 N2 -145.3(3) . . . . ?
N3 C6 C7 C8 -2.9(5) . . . . ?
N3 C6 C7 C11 -179.5(4) . . . . ?
C11 C7 C8 C9 -1.8(6) . . . . ?
C6 C7 C8 C9 -178.5(4) . . . . ?
C7 C8 C9 N4 0.1(7) . . . . ?
C8 C7 C11 C10 1.0(7) . . . . ?
C6 C7 C11 C10 177.9(4) . . . . ?
N4 C10 C11 C7 1.6(8) . . . . ?
N1 C1 C12 C4 0.7(6) . . . . ?
C3 C4 C12 C1 0.5(5) . . . . ?
C5 C4 C12 C1 -177.2(3) . . . . ?
O1 C13 C14 C20 1.8(5) . . . . ?
O2 C13 C14 C20 -178.2(3) . . . . ?
O1 C13 C14 C19 -179.1(3) . . . . ?
O2 C13 C14 C19 0.9(5) . . . . ?
O3 C15 C16 C17 -6.4(4) . . . . ?
O4 C15 C16 C17 171.5(3) . . . . ?
O3 C15 C16 C18 175.2(3) . . . 2_776 ?
O4 C15 C16 C18 -7.0(5) . . . 2_776 ?
C18 C16 C17 C18 -0.7(6) 2_776 . . . ?
C15 C16 C17 C18 -179.2(3) . . . . ?
C16 C17 C18 O5 -179.3(4) . . . . ?
C16 C17 C18 C16 0.7(6) . . . 2_776 ?
C20 C14 C19 O6 -179.2(4) . . . . ?
C13 C14 C19 O6 1.7(6) . . . . ?
C20 C14 C19 C20 0.3(6) . . . 2_667 ?
C13 C14 C19 C20 -178.9(3) . . . 2_667 ?
C19 C14 C20 C19 -0.3(6) . . . 2_667 ?
C13 C14 C20 C19 178.9(3) . . . 2_667 ?
C3 C2 N1 C1 -0.7(6) . . . . ?
C3 C2 N1 Cd1 -169.5(3) . . . . ?
C12 C1 N1 C2 -0.6(5) . . . . ?
C12 C1 N1 Cd1 168.0(3) . . . . ?
O7 C5 N2 N3 -6.7(4) . . . . ?
C4 C5 N2 N3 173.6(2) . . . . ?
C7 C6 N3 N2 178.1(3) . . . . ?
C5 N2 N3 C6 -172.6(3) . . . . ?
C8 C9 N4 C10 2.4(6) . . . . ?
C8 C9 N4 Cd1 180.0(3) . . . 1_444 ?
C11 C10 N4 C9 -3.2(7) . . . . ?
C11 C10 N4 Cd1 179.2(4) . . . 1_444 ?
O2 C13 O1 Cd1 3.8(3) . . . . ?
C14 C13 O1 Cd1 -176.2(2) . . . . ?
O1 C13 O2 Cd1 -3.8(3) . . . . ?
C14 C13 O2 Cd1 176.2(2) . . . . ?
O4 C15 O3 Cd1 -9.7(3) . . . . ?
C16 C15 O3 Cd1 168.0(2) . . . . ?
